data_1557632
loop_
_publ_author_name
'Winn, Blake A.'
'Devkota, Laxman'
'Kuch, Bunnarack'
'MacDonough, Matthew T.'
'Strecker, Tracy E.'
'Wang, Yifan'
'Shi, Zhe'
'Gerberich, Jeni L.'
'Mondal, Deboprosad'
'Ramirez, Alejandro J.'
'Hamel, Ernest'
'Chaplin, David J.'
'Davis, Peter'
'Mason, Ralph P.'
'Trawick, Mary Lynn'
'Pinney, Kevin G.'

_publ_section_title
;
 Bioreductively Activatable Prodrug Conjugates of Combretastatin A-1 and
 Combretastatin A-4 as Anticancer Agents Targeted toward Tumor-Associated
 Hypoxia
;
_journal_name_full 'Journal of Natural Products'
_journal_paper_doi 10.1021/acs.jnatprod.9b00773
_journal_year 2020
_chemical_formula_sum 'C25 H27 N O7 S'
_chemical_formula_weight 485.53
_space_group_crystal_system triclinic
_space_group_IT_number 2
_space_group_name_Hall '-P 1'
_space_group_name_H-M_alt 'P -1'
_atom_sites_solution_hydrogens geom
_audit_creation_method SHELXL-2014
_cell_angle_alpha 100.514(5)
_cell_angle_beta 104.240(5)
_cell_angle_gamma 108.180(5)
_cell_formula_units_Z 2
_cell_length_a 8.0895(7)
_cell_length_b 12.0696(10)
_cell_length_c 14.0112(12)
_cell_measurement_reflns_used 3182
_cell_measurement_temperature 110(2)
_cell_measurement_theta_max 23.51
_cell_measurement_theta_min 2.74
_cell_volume 1208.85(19)
_computing_cell_refinement 'Bruker SAINTPLUS'
_computing_data_collection 'Bruker APEX2'
_computing_data_reduction 'Bruker SAINTPLUS'
_computing_molecular_graphics 'Bruker SHELXTL'
_computing_publication_material 'Bruker SHELXTL'
_computing_structure_refinement 'SHELXL-2014 (Sheldrick, 2014)'
_computing_structure_solution 'SHELXS-97 (Sheldrick, 2008)'
_diffrn_ambient_temperature 110(2)
_diffrn_measured_fraction_theta_full 0.974
_diffrn_measured_fraction_theta_max 0.975
_diffrn_measurement_device_type 'Bruker APEX-II CCD'
_diffrn_measurement_method '\f and \w scans'
_diffrn_radiation_type MoK\a
_diffrn_radiation_wavelength 0.71073
_diffrn_reflns_av_R_equivalents 0.0427
_diffrn_reflns_av_unetI/netI 0.0494
_diffrn_reflns_Laue_measured_fraction_full 0.974
_diffrn_reflns_Laue_measured_fraction_max 0.975
_diffrn_reflns_limit_h_max 10
_diffrn_reflns_limit_h_min -9
_diffrn_reflns_limit_k_max 15
_diffrn_reflns_limit_k_min -15
_diffrn_reflns_limit_l_max 17
_diffrn_reflns_limit_l_min -16
_diffrn_reflns_number 12273
_diffrn_reflns_point_group_measured_fraction_full 0.974
_diffrn_reflns_point_group_measured_fraction_max 0.975
_diffrn_reflns_theta_full 25.000
_diffrn_reflns_theta_max 26.459
_diffrn_reflns_theta_min 2.059
_exptl_absorpt_coefficient_mu 0.179
_exptl_absorpt_correction_T_max 0.813
_exptl_absorpt_correction_T_min 0.786
_exptl_absorpt_correction_type multi-scan
_exptl_absorpt_process_details SADABS
_exptl_crystal_colour yellow
_exptl_crystal_density_diffrn 1.334
_exptl_crystal_description block
_exptl_crystal_F_000 512
_exptl_crystal_size_max 0.310
_exptl_crystal_size_mid 0.280
_exptl_crystal_size_min 0.112
_refine_diff_density_max 0.158
_refine_diff_density_min -0.222
_refine_diff_density_rms 0.035
_refine_ls_extinction_method none
_refine_ls_goodness_of_fit_ref 1.023
_refine_ls_hydrogen_treatment constr
_refine_ls_matrix_type full
_refine_ls_number_parameters 313
_refine_ls_number_reflns 4851
_refine_ls_number_restraints 0
_refine_ls_restrained_S_all 1.023
_refine_ls_R_factor_all 0.0771
_refine_ls_R_factor_gt 0.0455
_refine_ls_shift/su_max 0.005
_refine_ls_shift/su_mean 0.001
_refine_ls_structure_factor_coef Fsqd
_refine_ls_weighting_details 'w=1/[\s^2^(Fo^2^)+(0.0485P)^2^+0.2015P] where P=(Fo^2^+2Fc^2^)/3'
_refine_ls_weighting_scheme calc
_refine_ls_wR_factor_gt 0.1098
_refine_ls_wR_factor_ref 0.1276
_reflns_Friedel_coverage 0.000
_reflns_number_gt 3182
_reflns_number_total 4851
_reflns_threshold_expression 'I > 2\s(I)'
_cod_data_source_file np9b00773_si_003.cif
_cod_data_source_block kp61
_cod_original_cell_volume 1208.84(18)
_cod_database_code 1557632
_shelx_space_group_comment
; 
The symmetry employed for this shelxl refinement is uniquely defined 
by the following loop, which should always be used as a source of 
symmetry information in preference to the above space-group names. 
They are only intended as comments. 
;
_shelx_estimated_absorpt_t_min 0.947
_shelx_estimated_absorpt_t_max 0.980
_shelxl_version_number 2014-3

loop_
_space_group_symop_operation_xyz
'x, y, z'
'-x, -y, -z'

loop_
_atom_site_label
_atom_site_type_symbol
_atom_site_fract_x
_atom_site_fract_y
_atom_site_fract_z
_atom_site_U_iso_or_equiv
_atom_site_adp_type
_atom_site_occupancy
_atom_site_site_symmetry_order
_atom_site_calc_flag
_atom_site_refinement_flags_posn
_atom_site_refinement_flags_adp
_atom_site_refinement_flags_occupancy
_atom_site_disorder_assembly
_atom_site_disorder_group
S1 S 0.31042(9) 0.51101(5) 0.13297(4) 0.0609(2) Uani 1 1 d . . . . .
O1 O 0.0975(3) 0.26482(17) 0.00586(16) 0.1122(7) Uani 1 1 d . . . . .
O2 O 0.0089(3) 0.30442(18) -0.13739(14) 0.0936(6) Uani 1 1 d . . . . .
O3 O 0.50980(19) 0.70585(12) 0.30918(10) 0.0521(4) Uani 1 1 d . . . . .
O4 O 0.7261(2) 0.87489(13) 0.48533(11) 0.0661(4) Uani 1 1 d . . . . .
O5 O -0.4646(2) 0.13663(15) 0.15855(13) 0.0790(5) Uani 1 1 d . . . . .
O6 O -0.1425(2) 0.10403(13) 0.21137(13) 0.0712(5) Uani 1 1 d . . . . .
O7 O 0.1683(2) 0.28682(13) 0.32843(12) 0.0654(4) Uani 1 1 d . . . . .
N1 N 0.0960(3) 0.3352(2) -0.04601(17) 0.0729(6) Uani 1 1 d . . . . .
C1 C 0.2039(3) 0.4618(2) 0.00398(16) 0.0600(6) Uani 1 1 d . . . . .
C2 C 0.2242(4) 0.5513(3) -0.04226(19) 0.0794(8) Uani 1 1 d . . . . .
H2 H 0.1722 0.5393 -0.1137 0.095 Uiso 1 1 calc R U . . .
C3 C 0.3320(4) 0.6639(2) 0.02897(19) 0.0795(8) Uani 1 1 d . . . . .
H3 H 0.3624 0.7381 0.0108 0.095 Uiso 1 1 calc R U . . .
C4 C 0.3899(3) 0.65766(19) 0.12753(16) 0.0532(5) Uani 1 1 d . . . . .
C5 C 0.5164(3) 0.75829(18) 0.22337(16) 0.0556(5) Uani 1 1 d . . . . .
C6 C 0.7146(3) 0.7905(2) 0.2231(2) 0.0834(8) Uani 1 1 d . . . . .
H6A H 0.7975 0.8560 0.2851 0.125 Uiso 1 1 calc R U . . .
H6B H 0.7259 0.8172 0.1623 0.125 Uiso 1 1 calc R U . . .
H6C H 0.7476 0.7188 0.2219 0.125 Uiso 1 1 calc R U . . .
C7 C 0.4645(4) 0.8688(2) 0.23300(19) 0.0692(7) Uani 1 1 d . . . . .
H7A H 0.3361 0.8453 0.2312 0.104 Uiso 1 1 calc R U . . .
H7B H 0.4793 0.9030 0.1759 0.104 Uiso 1 1 calc R U . . .
H7C H 0.5445 0.9298 0.2981 0.104 Uiso 1 1 calc R U . . .
C8 C 0.4284(3) 0.74334(16) 0.37853(14) 0.0451(5) Uani 1 1 d . . . . .
C9 C 0.5430(3) 0.82839(17) 0.47252(15) 0.0494(5) Uani 1 1 d . . . . .
C10 C 0.4634(3) 0.85949(18) 0.54483(16) 0.0556(5) Uani 1 1 d . . . . .
H10 H 0.5386 0.9163 0.6095 0.067 Uiso 1 1 calc R U . . .
C11 C 0.2757(3) 0.80857(18) 0.52367(16) 0.0559(6) Uani 1 1 d . . . . .
H11 H 0.2238 0.8327 0.5738 0.067 Uiso 1 1 calc R U . . .
C12 C 0.1602(3) 0.72309(17) 0.43135(16) 0.0492(5) Uani 1 1 d . . . . .
C13 C 0.2426(3) 0.69269(17) 0.35907(15) 0.0468(5) Uani 1 1 d . . . . .
H13 H 0.1676 0.6353 0.2947 0.056 Uiso 1 1 calc R U . . .
C14 C -0.0407(3) 0.6740(2) 0.41038(17) 0.0610(6) Uani 1 1 d . . . . .
H14 H -0.0877 0.7322 0.4353 0.073 Uiso 1 1 calc R U . . .
C15 C -0.1683(3) 0.5628(2) 0.36277(17) 0.0596(6) Uani 1 1 d . . . . .
H15 H -0.2908 0.5585 0.3532 0.072 Uiso 1 1 calc R U . . .
C16 C -0.1550(3) 0.44570(18) 0.32243(15) 0.0503(5) Uani 1 1 d . . . . .
C17 C -0.3144(3) 0.3499(2) 0.25785(16) 0.0567(5) Uani 1 1 d . . . . .
H17 H -0.4269 0.3625 0.2397 0.068 Uiso 1 1 calc R U . . .
C18 C -0.3120(3) 0.2368(2) 0.21965(16) 0.0563(5) Uani 1 1 d . . . . .
C19 C -0.1484(3) 0.21752(18) 0.24320(16) 0.0539(5) Uani 1 1 d . . . . .
C20 C 0.0127(3) 0.31333(18) 0.30833(16) 0.0510(5) Uani 1 1 d . . . . .
C21 C 0.0085(3) 0.42521(18) 0.34894(16) 0.0519(5) Uani 1 1 d . . . . .
H21 H 0.1178 0.4886 0.3952 0.062 Uiso 1 1 calc R U . . .
C22 C 0.8470(3) 0.9567(2) 0.58287(18) 0.0742(7) Uani 1 1 d . . . . .
H22A H 0.8147 1.0284 0.5965 0.111 Uiso 1 1 calc R U . . .
H22B H 0.9742 0.9817 0.5823 0.111 Uiso 1 1 calc R U . . .
H22C H 0.8350 0.9159 0.6366 0.111 Uiso 1 1 calc R U . . .
C23 C -0.6392(4) 0.1421(3) 0.1510(2) 0.0985(9) Uani 1 1 d . . . . .
H23A H -0.6440 0.1714 0.2199 0.148 Uiso 1 1 calc R U . . .
H23B H -0.7347 0.0609 0.1170 0.148 Uiso 1 1 calc R U . . .
H23C H -0.6600 0.1979 0.1108 0.148 Uiso 1 1 calc R U . . .
C24 C -0.1556(5) 0.0656(3) 0.1080(2) 0.0979(9) Uani 1 1 d . . . . .
H24A H -0.2815 0.0462 0.0641 0.147 Uiso 1 1 calc R U . . .
H24B H -0.1244 -0.0069 0.0966 0.147 Uiso 1 1 calc R U . . .
H24C H -0.0700 0.1306 0.0911 0.147 Uiso 1 1 calc R U . . .
C25 C 0.3341(3) 0.3812(2) 0.39541(19) 0.0662(6) Uani 1 1 d . . . . .
H25A H 0.3625 0.4498 0.3661 0.099 Uiso 1 1 calc R U . . .
H25B H 0.4346 0.3510 0.4042 0.099 Uiso 1 1 calc R U . . .
H25C H 0.3198 0.4078 0.4622 0.099 Uiso 1 1 calc R U . . .

loop_
_atom_site_aniso_label
_atom_site_aniso_U_11
_atom_site_aniso_U_22
_atom_site_aniso_U_33
_atom_site_aniso_U_23
_atom_site_aniso_U_13
_atom_site_aniso_U_12
S1 0.0799(4) 0.0588(3) 0.0495(3) 0.0213(3) 0.0207(3) 0.0300(3)
O1 0.149(2) 0.0715(12) 0.0899(15) 0.0221(11) 0.0158(13) 0.0254(13)
O2 0.0855(14) 0.1164(15) 0.0594(11) -0.0031(10) 0.0110(10) 0.0374(11)
O3 0.0630(9) 0.0573(8) 0.0491(8) 0.0181(7) 0.0251(7) 0.0328(7)
O4 0.0544(10) 0.0661(9) 0.0651(10) 0.0081(8) 0.0117(8) 0.0177(8)
O5 0.0567(11) 0.0722(11) 0.0864(12) 0.0080(9) 0.0108(9) 0.0134(9)
O6 0.0836(12) 0.0486(9) 0.0769(11) 0.0170(8) 0.0198(9) 0.0238(8)
O7 0.0556(10) 0.0511(8) 0.0894(11) 0.0205(8) 0.0141(8) 0.0266(8)
N1 0.0751(15) 0.0844(15) 0.0603(14) 0.0123(12) 0.0220(11) 0.0357(12)
C1 0.0710(16) 0.0694(15) 0.0470(12) 0.0154(11) 0.0247(11) 0.0321(12)
C2 0.102(2) 0.097(2) 0.0486(14) 0.0288(14) 0.0296(14) 0.0406(17)
C3 0.111(2) 0.0767(17) 0.0619(16) 0.0366(14) 0.0342(15) 0.0359(16)
C4 0.0640(14) 0.0609(13) 0.0528(13) 0.0246(10) 0.0320(11) 0.0321(11)
C5 0.0637(14) 0.0542(12) 0.0613(14) 0.0224(11) 0.0330(11) 0.0250(11)
C6 0.0662(18) 0.0957(19) 0.098(2) 0.0343(16) 0.0454(15) 0.0249(15)
C7 0.0915(19) 0.0559(13) 0.0780(16) 0.0304(12) 0.0412(14) 0.0337(13)
C8 0.0569(13) 0.0417(10) 0.0455(11) 0.0149(9) 0.0214(10) 0.0247(10)
C9 0.0546(14) 0.0436(11) 0.0535(12) 0.0169(9) 0.0161(10) 0.0224(10)
C10 0.0711(16) 0.0495(12) 0.0458(12) 0.0094(9) 0.0159(11) 0.0267(11)
C11 0.0806(17) 0.0526(12) 0.0520(13) 0.0186(10) 0.0338(12) 0.0364(12)
C12 0.0599(14) 0.0457(11) 0.0581(13) 0.0226(10) 0.0283(11) 0.0292(10)
C13 0.0541(13) 0.0423(10) 0.0471(11) 0.0131(9) 0.0166(9) 0.0215(9)
C14 0.0681(16) 0.0598(14) 0.0774(16) 0.0247(12) 0.0385(13) 0.0384(13)
C15 0.0555(14) 0.0643(14) 0.0758(15) 0.0275(12) 0.0319(12) 0.0319(12)
C16 0.0524(13) 0.0554(12) 0.0557(13) 0.0270(10) 0.0245(10) 0.0247(11)
C17 0.0526(14) 0.0674(14) 0.0594(13) 0.0293(11) 0.0216(11) 0.0257(12)
C18 0.0523(14) 0.0593(13) 0.0533(13) 0.0206(11) 0.0146(10) 0.0148(11)
C19 0.0619(14) 0.0481(12) 0.0551(13) 0.0217(10) 0.0205(11) 0.0196(11)
C20 0.0532(13) 0.0502(12) 0.0594(13) 0.0273(10) 0.0214(10) 0.0231(10)
C21 0.0492(13) 0.0484(11) 0.0603(13) 0.0218(10) 0.0177(10) 0.0176(10)
C22 0.0672(16) 0.0588(14) 0.0728(17) 0.0139(12) 0.0011(13) 0.0117(12)
C23 0.0553(18) 0.108(2) 0.102(2) 0.0041(18) 0.0068(15) 0.0191(15)
C24 0.130(3) 0.0837(19) 0.097(2) 0.0223(17) 0.059(2) 0.0459(19)
C25 0.0499(14) 0.0652(14) 0.0868(17) 0.0249(13) 0.0203(12) 0.0252(12)

loop_
_atom_type_symbol
_atom_type_description
_atom_type_scat_dispersion_real
_atom_type_scat_dispersion_imag
_atom_type_scat_source
C C 0.0033 0.0016 'International Tables Vol C Tables 4.2.6.8 and 6.1.1.4'
H H 0.0000 0.0000 'International Tables Vol C Tables 4.2.6.8 and 6.1.1.4'
N N 0.0061 0.0033 'International Tables Vol C Tables 4.2.6.8 and 6.1.1.4'
O O 0.0106 0.0060 'International Tables Vol C Tables 4.2.6.8 and 6.1.1.4'
S S 0.1246 0.1234 'International Tables Vol C Tables 4.2.6.8 and 6.1.1.4'

loop_
_geom_angle_atom_site_label_1
_geom_angle_atom_site_label_2
_geom_angle_atom_site_label_3
_geom_angle
_geom_angle_site_symmetry_1
_geom_angle_site_symmetry_3
_geom_angle_publ_flag
C1 S1 C4 90.53(11) . . ?
C8 O3 C5 120.04(14) . . ?
C9 O4 C22 117.76(18) . . ?
C18 O5 C23 117.7(2) . . ?
C19 O6 C24 115.81(18) . . ?
C20 O7 C25 117.19(16) . . ?
O1 N1 O2 123.9(2) . . ?
O1 N1 C1 117.5(2) . . ?
O2 N1 C1 118.6(2) . . ?
C2 C1 N1 125.5(2) . . ?
C2 C1 S1 114.04(19) . . ?
N1 C1 S1 120.43(17) . . ?
C1 C2 C3 110.7(2) . . ?
C4 C3 C2 113.7(2) . . ?
C3 C4 C5 128.9(2) . . ?
C3 C4 S1 111.02(18) . . ?
C5 C4 S1 119.94(15) . . ?
O3 C5 C4 106.24(15) . . ?
O3 C5 C7 113.24(16) . . ?
C4 C5 C7 111.97(19) . . ?
O3 C5 C6 104.82(18) . . ?
C4 C5 C6 109.04(18) . . ?
C7 C5 C6 111.15(19) . . ?
C13 C8 O3 121.13(17) . . ?
C13 C8 C9 120.58(18) . . ?
O3 C8 C9 118.13(18) . . ?
O4 C9 C10 124.89(19) . . ?
O4 C9 C8 116.79(18) . . ?
C10 C9 C8 118.3(2) . . ?
C11 C10 C9 120.4(2) . . ?
C10 C11 C12 122.09(19) . . ?
C11 C12 C13 116.79(19) . . ?
C11 C12 C14 120.33(19) . . ?
C13 C12 C14 122.78(19) . . ?
C8 C13 C12 121.80(19) . . ?
C15 C14 C12 131.8(2) . . ?
C14 C15 C16 132.1(2) . . ?
C17 C16 C21 118.58(19) . . ?
C17 C16 C15 118.33(19) . . ?
C21 C16 C15 123.0(2) . . ?
C18 C17 C16 121.2(2) . . ?
O5 C18 C17 124.6(2) . . ?
O5 C18 C19 115.2(2) . . ?
C17 C18 C19 120.2(2) . . ?
O6 C19 C18 121.8(2) . . ?
O6 C19 C20 118.93(19) . . ?
C18 C19 C20 119.0(2) . . ?
O7 C20 C21 124.02(19) . . ?
O7 C20 C19 115.48(18) . . ?
C21 C20 C19 120.50(19) . . ?
C20 C21 C16 120.4(2) . . ?

loop_
_geom_bond_atom_site_label_1
_geom_bond_atom_site_label_2
_geom_bond_distance
_geom_bond_site_symmetry_2
_geom_bond_publ_flag
S1 C1 1.698(2) . ?
S1 C4 1.707(2) . ?
O1 N1 1.215(3) . ?
O2 N1 1.222(2) . ?
O3 C8 1.387(2) . ?
O3 C5 1.462(2) . ?
O4 C9 1.362(2) . ?
O4 C22 1.431(3) . ?
O5 C18 1.374(3) . ?
O5 C23 1.414(3) . ?
O6 C19 1.381(2) . ?
O6 C24 1.405(3) . ?
O7 C20 1.370(2) . ?
O7 C25 1.419(3) . ?
N1 C1 1.437(3) . ?
C1 C2 1.345(3) . ?
C2 C3 1.393(3) . ?
C3 C4 1.369(3) . ?
C4 C5 1.510(3) . ?
C5 C7 1.512(3) . ?
C5 C6 1.529(3) . ?
C8 C13 1.368(3) . ?
C8 C9 1.400(3) . ?
C9 C10 1.383(3) . ?
C10 C11 1.379(3) . ?
C11 C12 1.388(3) . ?
C12 C13 1.398(3) . ?
C12 C14 1.476(3) . ?
C14 C15 1.335(3) . ?
C15 C16 1.470(3) . ?
C16 C17 1.390(3) . ?
C16 C21 1.395(3) . ?
C17 C18 1.380(3) . ?
C18 C19 1.385(3) . ?
C19 C20 1.399(3) . ?
C20 C21 1.380(3) . ?
